data_2221476
loop_
_publ_author_name
'Choi, Hong Dae'
'Seo, Pil Ja'
'Son, Byeng Wha'
'Lee, Uk'

_publ_section_title
;
 Ethyl 2-(3-ethylsulfinyl-5-methyl-1-benzofuran-2-yl)acetate
;
_journal_coeditor_code RK2133
_journal_issue 4
_journal_name_full 'Acta Crystallographica Section E'
_journal_page_first o763
_journal_paper_doi 10.1107/S1600536809008460
_journal_volume 65
_journal_year 2009
_chemical_formula_iupac 'C15 H18 O4 S'
_chemical_formula_moiety 'C15 H18 O4 S'
_chemical_formula_sum 'C15 H18 O4 S'
_chemical_formula_weight 294.36
_chemical_name_systematic
;
Ethyl 2-(3-ethylsulfinyl-5-methyl-1-benzofuran-2-yl)acetate
;
_space_group_IT_number 14
_symmetry_cell_setting monoclinic
_symmetry_space_group_name_Hall '-P 2ybc'
_symmetry_space_group_name_H-M 'P 1 21/c 1'
_atom_sites_solution_hydrogens difmap
_atom_sites_solution_primary direct
_atom_sites_solution_secondary difmap
_cell_angle_alpha 90.00
_cell_angle_beta 102.4310(10)
_cell_angle_gamma 90.00
_cell_formula_units_Z 4
_cell_length_a 7.9651(5)
_cell_length_b 17.3970(10)
_cell_length_c 10.6902(7)
_cell_measurement_reflns_used 7772
_cell_measurement_temperature 293(2)
_cell_measurement_theta_max 28.20
_cell_measurement_theta_min 2.34
_cell_volume 1446.60(16)
_computing_cell_refinement 'SAINT (Bruker, 2001)'
_computing_data_collection 'SMART (Bruker, 2001)'
_computing_data_reduction 'SAINT (Bruker, 2001)'
_computing_molecular_graphics 'ORTEP-3 (Farrugia, 1997) and DIAMOND (Brandenburg, 1998)'
_computing_publication_material 'SHELXL97 (Sheldrick, 2008)'
_computing_structure_refinement 'SHELXL97 (Sheldrick, 2008)'
_computing_structure_solution 'SHELXS97 (Sheldrick, 2008)'
_diffrn_ambient_temperature 293(2)
_diffrn_detector_area_resol_mean 10.0
_diffrn_measured_fraction_theta_full 0.998
_diffrn_measured_fraction_theta_max 0.998
_diffrn_measurement_device_type 'Bruker SMART CCD'
_diffrn_measurement_method '\f and \w'
_diffrn_radiation_monochromator graphite
_diffrn_radiation_source 'Fine-focus sealed tube'
_diffrn_radiation_type MoK\a
_diffrn_radiation_wavelength 0.71073
_diffrn_reflns_av_R_equivalents 0.0372
_diffrn_reflns_av_sigmaI/netI 0.0250
_diffrn_reflns_limit_h_max 10
_diffrn_reflns_limit_h_min -10
_diffrn_reflns_limit_k_max 22
_diffrn_reflns_limit_k_min -22
_diffrn_reflns_limit_l_max 13
_diffrn_reflns_limit_l_min -13
_diffrn_reflns_number 12350
_diffrn_reflns_theta_full 27.00
_diffrn_reflns_theta_max 27.00
_diffrn_reflns_theta_min 2.28
_exptl_absorpt_coefficient_mu 0.234
_exptl_absorpt_correction_type none
_exptl_crystal_colour Colourless
_exptl_crystal_density_diffrn 1.352
_exptl_crystal_density_method 'Not measured'
_exptl_crystal_description Block
_exptl_crystal_F_000 624
_exptl_crystal_size_max 0.40
_exptl_crystal_size_mid 0.35
_exptl_crystal_size_min 0.30
_refine_diff_density_max 0.276
_refine_diff_density_min -0.333
_refine_ls_extinction_method None
_refine_ls_goodness_of_fit_ref 1.266
_refine_ls_hydrogen_treatment constr
_refine_ls_matrix_type full
_refine_ls_number_parameters 184
_refine_ls_number_reflns 3148
_refine_ls_number_restraints 0
_refine_ls_restrained_S_all 1.266
_refine_ls_R_factor_all 0.0563
_refine_ls_R_factor_gt 0.0516
_refine_ls_shift/su_max 0.000
_refine_ls_shift/su_mean 0.000
_refine_ls_structure_factor_coef Fsqd
_refine_ls_weighting_details 'calc w=1/[\s^2^(Fo^2^)+(0.0313P)^2^+1.0305P] where P=(Fo^2^+2Fc^2^)/3'
_refine_ls_weighting_scheme calc
_refine_ls_wR_factor_gt 0.1116
_refine_ls_wR_factor_ref 0.1136
_reflns_number_gt 2949
_reflns_number_total 3148
_reflns_threshold_expression I>2\s(I)
_cod_data_source_file rk2133.cif
_cod_data_source_block I
_cod_depositor_comments
;
The following automatic conversions were performed:
'_symmetry_cell_setting' value 'Monoclinic' changed to 'monoclinic'
according to '/home/saulius/struct/CIF-dictionaries/cif_core.dic'
dictionary named 'cif_core.dic' version 2.4.1 from
2010-06-29.

'_atom_sites_solution_hydrogens' value 'Difmap' changed to
'difmap' according to '/home/saulius/struct/CIF-dictionaries/cif_core.dic'
dictionary named 'cif_core.dic' version 2.4.1 from
2010-06-29.

'_atom_sites_solution_primary' value 'Direct' changed to
'direct' according to '/home/saulius/struct/CIF-dictionaries/cif_core.dic'
dictionary named 'cif_core.dic' version 2.4.1 from
2010-06-29.

'_atom_sites_solution_secondary' value 'Difmap' changed to
'difmap' according to '/home/saulius/struct/CIF-dictionaries/cif_core.dic'
dictionary named 'cif_core.dic' version 2.4.1 from
2010-06-29.

'_exptl_absorpt_correction_type' value 'None' changed to
'none' according to '/home/saulius/struct/CIF-dictionaries/cif_core.dic'
dictionary named 'cif_core.dic' version 2.4.1 from
2010-06-29.

'_refine_ls_matrix_type' value 'Full' changed to 'full'
according to '/home/saulius/struct/CIF-dictionaries/cif_core.dic'
dictionary named 'cif_core.dic' version 2.4.1 from
2010-06-29.

'_refine_ls_weighting_scheme' value 'Calc' changed to 'calc'
according to '/home/saulius/struct/CIF-dictionaries/cif_core.dic'
dictionary named 'cif_core.dic' version 2.4.1 from 2010-06-29.

Automatic conversion script
Id: cif_fix_enum 1527 2010-12-29 10:47:43Z saulius 

The following automatic conversions were performed:

'_symmetry_cell_setting' value 'Monoclinic' changed to 'monoclinic'
according to /home/saulius/struct/CIF-dictionaries/cif_core.dic
dictionary named 'cif_core.dic' version 2.4.1 from
2010-06-29.

'_atom_sites_solution_hydrogens' value 'Difmap' changed
to 'difmap' according to
/home/saulius/struct/CIF-dictionaries/cif_core.dic dictionary named
'cif_core.dic' version 2.4.1 from
2010-06-29.

'_atom_sites_solution_primary' value 'Direct' changed to
'direct' according to
/home/saulius/struct/CIF-dictionaries/cif_core.dic dictionary named
'cif_core.dic' version 2.4.1 from
2010-06-29.

'_atom_sites_solution_secondary' value 'Difmap' changed
to 'difmap' according to
/home/saulius/struct/CIF-dictionaries/cif_core.dic dictionary named
'cif_core.dic' version 2.4.1 from
2010-06-29.

'_exptl_absorpt_correction_type' value 'None' changed to
'none' according to
/home/saulius/struct/CIF-dictionaries/cif_core.dic dictionary named
'cif_core.dic' version 2.4.1 from
2010-06-29.

'_refine_ls_matrix_type' value 'Full' changed to 'full'
according to /home/saulius/struct/CIF-dictionaries/cif_core.dic
dictionary named 'cif_core.dic' version 2.4.1 from
2010-06-29.

'_refine_ls_weighting_scheme' value 'Calc' changed to
'calc' according to
/home/saulius/struct/CIF-dictionaries/cif_core.dic dictionary named
'cif_core.dic' version 2.4.1 from 2010-06-29.

Automatic conversion script
Id: cif_fix_values 1715 2011-07-08 13:25:40Z adriana 
;
_cod_original_sg_symbol_H-M 'P 21/c'
_cod_database_code 2221476
_cod_database_fobs_code 2221476

loop_
_symmetry_equiv_pos_as_xyz
'x, y, z'
'-x, y+1/2, -z+1/2'
'-x, -y, -z'
'x, -y-1/2, z-1/2'

loop_
_atom_site_type_symbol
_atom_site_label
_atom_site_fract_x
_atom_site_fract_y
_atom_site_fract_z
_atom_site_U_iso_or_equiv
_atom_site_adp_type
_atom_site_calc_flag
_atom_site_refinement_flags
_atom_site_occupancy
_atom_site_disorder_assembly
_atom_site_disorder_group
S S 0.28613(7) 0.56219(3) 0.92537(5) 0.02864(15) Uani d . 1 . .
O O1 0.34278(18) 0.48031(8) 0.59291(13) 0.0264(3) Uani d . 1 . .
O O2 0.69183(19) 0.68219(9) 0.71529(15) 0.0346(4) Uani d . 1 . .
O O3 0.4106(2) 0.68573(9) 0.71809(18) 0.0420(4) Uani d . 1 . .
O O4 0.2363(2) 0.50522(10) 1.01572(15) 0.0407(4) Uani d . 1 . .
C C1 0.2712(3) 0.51603(11) 0.77684(19) 0.0251(4) Uani d . 1 . .
C C2 0.1341(3) 0.46731(11) 0.70835(19) 0.0243(4) Uani d . 1 . .
C C3 -0.0237(3) 0.44088(11) 0.72840(19) 0.0267(4) Uani d . 1 . .
H H3 -0.0606 0.4539 0.8025 0.032 Uiso calc R 1 . .
C C4 -0.1244(3) 0.39479(11) 0.6356(2) 0.0284(4) Uani d . 1 . .
C C5 -0.0667(3) 0.37595(12) 0.5239(2) 0.0303(5) Uani d . 1 . .
H H5 -0.1357 0.3453 0.4623 0.036 Uiso calc R 1 . .
C C6 0.0892(3) 0.40148(12) 0.5024(2) 0.0293(4) Uani d . 1 . .
H H6 0.1266 0.3886 0.4285 0.035 Uiso calc R 1 . .
C C7 0.1861(2) 0.44711(11) 0.59661(19) 0.0245(4) Uani d . 1 . .
C C8 0.3903(3) 0.52184(11) 0.70459(19) 0.0253(4) Uani d . 1 . .
C C9 0.5568(3) 0.56329(12) 0.7224(2) 0.0284(4) Uani d . 1 . .
H H9A 0.6154 0.5470 0.6563 0.034 Uiso calc R 1 . .
H H9B 0.6280 0.5487 0.8045 0.034 Uiso calc R 1 . .
C C10 0.5396(3) 0.64999(12) 0.71761(19) 0.0278(4) Uani d . 1 . .
C C11 0.6973(3) 0.76628(13) 0.7098(2) 0.0398(6) Uani d . 1 . .
H H11A 0.8137 0.7838 0.7442 0.048 Uiso calc R 1 . .
H H11B 0.6235 0.7877 0.7623 0.048 Uiso calc R 1 . .
C C12 0.6400(4) 0.79423(16) 0.5758(3) 0.0537(7) Uani d . 1 . .
H H12A 0.7059 0.7693 0.5222 0.080 Uiso calc R 1 . .
H H12B 0.6567 0.8488 0.5734 0.080 Uiso calc R 1 . .
H H12C 0.5203 0.7826 0.5454 0.080 Uiso calc R 1 . .
C C13 -0.2954(3) 0.36439(14) 0.6536(2) 0.0385(5) Uani d . 1 . .
H H13A -0.2898 0.3094 0.6617 0.058 Uiso calc R 1 . .
H H13B -0.3839 0.3782 0.5810 0.058 Uiso calc R 1 . .
H H13C -0.3213 0.3863 0.7298 0.058 Uiso calc R 1 . .
C C14 0.1037(3) 0.62590(13) 0.8750(2) 0.0352(5) Uani d . 1 . .
H H14A 0.1247 0.6597 0.8078 0.042 Uiso calc R 1 . .
H H14B 0.0016 0.5958 0.8406 0.042 Uiso calc R 1 . .
C C15 0.0745(4) 0.67308(15) 0.9860(2) 0.0464(6) Uani d . 1 . .
H H15A 0.0334 0.6405 1.0455 0.070 Uiso calc R 1 . .
H H15B -0.0093 0.7122 0.9555 0.070 Uiso calc R 1 . .
H H15C 0.1806 0.6967 1.0281 0.070 Uiso calc R 1 . .

loop_
_atom_site_aniso_label
_atom_site_aniso_U_11
_atom_site_aniso_U_22
_atom_site_aniso_U_33
_atom_site_aniso_U_12
_atom_site_aniso_U_13
_atom_site_aniso_U_23
S 0.0286(3) 0.0315(3) 0.0249(3) 0.0021(2) 0.00368(19) -0.0026(2)
O1 0.0259(7) 0.0274(7) 0.0267(7) 0.0001(6) 0.0075(6) -0.0001(6)
O2 0.0277(8) 0.0286(8) 0.0471(9) -0.0027(6) 0.0068(7) 0.0024(7)
O3 0.0333(9) 0.0303(8) 0.0651(12) 0.0018(7) 0.0169(8) -0.0043(8)
O4 0.0523(10) 0.0428(9) 0.0289(8) 0.0086(8) 0.0132(7) 0.0077(7)
C1 0.0267(10) 0.0232(10) 0.0251(10) 0.0009(8) 0.0047(8) 0.0020(8)
C2 0.0265(10) 0.0199(9) 0.0255(10) 0.0029(8) 0.0038(8) 0.0044(7)
C3 0.0286(10) 0.0245(10) 0.0281(10) 0.0022(8) 0.0084(8) 0.0053(8)
C4 0.0262(10) 0.0218(10) 0.0358(11) 0.0017(8) 0.0037(8) 0.0066(8)
C5 0.0316(11) 0.0225(10) 0.0331(11) 0.0012(8) -0.0012(8) 0.0003(8)
C6 0.0347(11) 0.0249(10) 0.0277(11) 0.0034(9) 0.0056(8) -0.0003(8)
C7 0.0230(10) 0.0211(9) 0.0294(10) 0.0025(8) 0.0055(8) 0.0034(8)
C8 0.0249(10) 0.0228(9) 0.0273(10) 0.0033(8) 0.0035(8) 0.0030(8)
C9 0.0244(10) 0.0270(10) 0.0340(11) 0.0008(8) 0.0072(8) 0.0018(8)
C10 0.0270(10) 0.0297(11) 0.0266(10) -0.0019(8) 0.0055(8) -0.0016(8)
C11 0.0368(13) 0.0275(11) 0.0533(15) -0.0086(10) 0.0056(11) -0.0040(10)
C12 0.0513(16) 0.0412(14) 0.0632(18) -0.0083(12) 0.0006(13) 0.0123(13)
C13 0.0309(12) 0.0327(12) 0.0513(14) -0.0050(9) 0.0078(10) 0.0045(10)
C14 0.0357(12) 0.0345(12) 0.0353(12) 0.0064(10) 0.0077(9) 0.0016(9)
C15 0.0588(17) 0.0400(14) 0.0425(14) 0.0167(12) 0.0150(12) 0.0009(11)

loop_
_atom_type_symbol
_atom_type_description
_atom_type_scat_dispersion_real
_atom_type_scat_dispersion_imag
_atom_type_scat_source
C C 0.0033 0.0016 'International Tables Vol C Tables 4.2.6.8 and 6.1.1.4'
H H 0.0000 0.0000 'International Tables Vol C Tables 4.2.6.8 and 6.1.1.4'
O O 0.0106 0.0060 'International Tables Vol C Tables 4.2.6.8 and 6.1.1.4'
S S 0.1246 0.1234 'International Tables Vol C Tables 4.2.6.8 and 6.1.1.4'

loop_
_geom_angle_atom_site_label_1
_geom_angle_atom_site_label_2
_geom_angle_atom_site_label_3
_geom_angle_site_symmetry_1
_geom_angle_site_symmetry_3
_geom_angle
_geom_angle_publ_flag
O4 S C1 . . 107.72(10) ?
O4 S C14 . . 106.81(10) ?
C1 S C14 . . 96.70(10) ?
C8 O1 C7 . . 105.99(15) ?
C10 O2 C11 . . 116.92(17) ?
C8 C1 C2 . . 107.49(18) ?
C8 C1 S . . 124.25(16) ?
C2 C1 S . . 128.26(15) ?
C7 C2 C3 . . 119.49(19) ?
C7 C2 C1 . . 104.49(17) ?
C3 C2 C1 . . 136.00(19) ?
C4 C3 C2 . . 118.71(19) ?
C4 C3 H3 . . 120.6 ?
C2 C3 H3 . . 120.6 ?
C3 C4 C5 . . 119.81(19) ?
C3 C4 C13 . . 120.5(2) ?
C5 C4 C13 . . 119.7(2) ?
C6 C5 C4 . . 122.3(2) ?
C6 C5 H5 . . 118.8 ?
C4 C5 H5 . . 118.8 ?
C7 C6 C5 . . 116.40(19) ?
C7 C6 H6 . . 121.8 ?
C5 C6 H6 . . 121.8 ?
C6 C7 O1 . . 125.83(18) ?
C6 C7 C2 . . 123.28(19) ?
O1 C7 C2 . . 110.86(17) ?
C1 C8 O1 . . 111.17(17) ?
C1 C8 C9 . . 132.92(19) ?
O1 C8 C9 . . 115.91(17) ?
C8 C9 C10 . . 114.04(17) ?
C8 C9 H9A . . 108.7 ?
C10 C9 H9A . . 108.7 ?
C8 C9 H9B . . 108.7 ?
C10 C9 H9B . . 108.7 ?
H9A C9 H9B . . 107.6 ?
O3 C10 O2 . . 124.1(2) ?
O3 C10 C9 . . 125.91(19) ?
O2 C10 C9 . . 109.95(17) ?
O2 C11 C12 . . 111.1(2) ?
O2 C11 H11A . . 109.4 ?
C12 C11 H11A . . 109.4 ?
O2 C11 H11B . . 109.4 ?
C12 C11 H11B . . 109.4 ?
H11A C11 H11B . . 108.0 ?
C11 C12 H12A . . 109.5 ?
C11 C12 H12B . . 109.5 ?
H12A C12 H12B . . 109.5 ?
C11 C12 H12C . . 109.5 ?
H12A C12 H12C . . 109.5 ?
H12B C12 H12C . . 109.5 ?
C4 C13 H13A . . 109.5 ?
C4 C13 H13B . . 109.5 ?
H13A C13 H13B . . 109.5 ?
C4 C13 H13C . . 109.5 ?
H13A C13 H13C . . 109.5 ?
H13B C13 H13C . . 109.5 ?
C15 C14 S . . 110.46(17) ?
C15 C14 H14A . . 109.6 ?
S C14 H14A . . 109.6 ?
C15 C14 H14B . . 109.6 ?
S C14 H14B . . 109.6 ?
H14A C14 H14B . . 108.1 ?
C14 C15 H15A . . 109.5 ?
C14 C15 H15B . . 109.5 ?
H15A C15 H15B . . 109.5 ?
C14 C15 H15C . . 109.5 ?
H15A C15 H15C . . 109.5 ?
H15B C15 H15C . . 109.5 ?

loop_
_geom_bond_atom_site_label_1
_geom_bond_atom_site_label_2
_geom_bond_site_symmetry_2
_geom_bond_distance
_geom_bond_publ_flag
S O4 . 1.4960(17) ?
S C1 . 1.760(2) ?
S C14 . 1.815(2) ?
O1 C8 . 1.377(2) ?
O1 C7 . 1.384(2) ?
O2 C10 . 1.341(2) ?
O2 C11 . 1.465(3) ?
O3 C10 . 1.202(3) ?
C1 C8 . 1.350(3) ?
C1 C2 . 1.450(3) ?
C2 C7 . 1.391(3) ?
C2 C3 . 1.398(3) ?
C3 C4 . 1.388(3) ?
C3 H3 . 0.9300 ?
C4 C5 . 1.408(3) ?
C4 C13 . 1.512(3) ?
C5 C6 . 1.383(3) ?
C5 H5 . 0.9300 ?
C6 C7 . 1.380(3) ?
C6 H6 . 0.9300 ?
C8 C9 . 1.485(3) ?
C9 C10 . 1.514(3) ?
C9 H9A . 0.9700 ?
C9 H9B . 0.9700 ?
C11 C12 . 1.488(4) ?
C11 H11A . 0.9700 ?
C11 H11B . 0.9700 ?
C12 H12A . 0.9600 ?
C12 H12B . 0.9600 ?
C12 H12C . 0.9600 ?
C13 H13A . 0.9600 ?
C13 H13B . 0.9600 ?
C13 H13C . 0.9600 ?
C14 C15 . 1.502(3) ?
C14 H14A . 0.9700 ?
C14 H14B . 0.9700 ?
C15 H15A . 0.9600 ?
C15 H15B . 0.9600 ?
C15 H15C . 0.9600 ?

loop_
_geom_hbond_atom_site_label_D
_geom_hbond_atom_site_label_H
_geom_hbond_atom_site_label_A
_geom_hbond_site_symmetry_A
_geom_hbond_distance_DH
_geom_hbond_distance_HA
_geom_hbond_distance_DA
_geom_hbond_angle_DHA
C5 H5 O3 3_566 0.93 2.64 3.507(3) 154.7
C6 H6 O2 3_666 0.93 2.63 3.511(3) 157.8
C9 H9B O4 3_667 0.97 2.20 3.161(3) 169.1

loop_
_geom_torsion_atom_site_label_1
_geom_torsion_atom_site_label_2
_geom_torsion_atom_site_label_3
_geom_torsion_atom_site_label_4
_geom_torsion_site_symmetry_1
_geom_torsion_site_symmetry_2
_geom_torsion_site_symmetry_3
_geom_torsion_site_symmetry_4
_geom_torsion
_geom_torsion_publ_flag
O4 S C1 C8 . . . . -135.83(18) ?
C14 S C1 C8 . . . . 114.09(19) ?
O4 S C1 C2 . . . . 45.4(2) ?
C14 S C1 C2 . . . . -64.7(2) ?
C8 C1 C2 C7 . . . . 0.3(2) ?
S C1 C2 C7 . . . . 179.27(15) ?
C8 C1 C2 C3 . . . . -178.1(2) ?
S C1 C2 C3 . . . . 0.8(3) ?
C7 C2 C3 C4 . . . . 0.1(3) ?
C1 C2 C3 C4 . . . . 178.4(2) ?
C2 C3 C4 C5 . . . . -0.3(3) ?
C2 C3 C4 C13 . . . . 179.55(18) ?
C3 C4 C5 C6 . . . . 0.3(3) ?
C13 C4 C5 C6 . . . . -179.5(2) ?
C4 C5 C6 C7 . . . . -0.3(3) ?
C5 C6 C7 O1 . . . . -178.14(18) ?
C5 C6 C7 C2 . . . . 0.2(3) ?
C8 O1 C7 C6 . . . . 178.71(19) ?
C8 O1 C7 C2 . . . . 0.2(2) ?
C3 C2 C7 C6 . . . . -0.1(3) ?
C1 C2 C7 C6 . . . . -178.86(18) ?
C3 C2 C7 O1 . . . . 178.44(17) ?
C1 C2 C7 O1 . . . . -0.3(2) ?
C2 C1 C8 O1 . . . . -0.2(2) ?
S C1 C8 O1 . . . . -179.20(13) ?
C2 C1 C8 C9 . . . . 179.7(2) ?
S C1 C8 C9 . . . . 0.7(3) ?
C7 O1 C8 C1 . . . . 0.0(2) ?
C7 O1 C8 C9 . . . . -179.93(16) ?
C1 C8 C9 C10 . . . . -67.8(3) ?
O1 C8 C9 C10 . . . . 112.1(2) ?
C11 O2 C10 O3 . . . . -1.6(3) ?
C11 O2 C10 C9 . . . . 179.64(18) ?
C8 C9 C10 O3 . . . . 10.4(3) ?
C8 C9 C10 O2 . . . . -170.85(17) ?
C10 O2 C11 C12 . . . . -83.1(3) ?
O4 S C14 C15 . . . . 66.5(2) ?
C1 S C14 C15 . . . . 177.38(18) ?
